data_4088159
loop_
_publ_author_name
'Blass, Brittany L.'
'Hern\'andez S\'anchez, Ra\'ul'
'Decker, Victoria A.'
'Robinson, Michael J.'
'Piro, Nicholas A.'
'Kassel, W. Scott'
'Diaconescu, Paula L.'
'Nataro, Chip'

_publ_section_title
;
 Structural, Computational, and Spectroscopic Investigation of
 [Pd(\k3-1,1&#x2032;-bis(di-tert-butylphosphino)ferrocenediyl)X]+ (X = Cl,
 Br, I) Compounds
;
_journal_issue 4
_journal_name_full Organometallics
_journal_page_first 462
_journal_paper_doi 10.1021/acs.organomet.5b00889
_journal_volume 35
_journal_year 2016
_chemical_formula_moiety 'C26 H44 Br Fe P2 Pd, C H2 Cl2, B C24 F20'
_chemical_formula_sum 'C51 H46 B Br Cl2 F20 Fe P2 Pd'
_chemical_formula_weight 1424.69
_space_group_crystal_system monoclinic
_space_group_IT_number 14
_space_group_name_Hall '-P 2yn'
_space_group_name_H-M_alt 'P 1 21/n 1'
_atom_sites_solution_hydrogens geom
_audit_creation_date 2016-01-19
_audit_creation_method
;
Olex2 1.2
(compiled 2015.09.30 svn.r3233 for OlexSys, GUI svn.r5103)
;
_cell_angle_alpha 90
_cell_angle_beta 91.728(6)
_cell_angle_gamma 90
_cell_formula_units_Z 4
_cell_length_a 14.177(3)
_cell_length_b 20.023(3)
_cell_length_c 18.731(4)
_cell_measurement_reflns_used 5213
_cell_measurement_temperature 78(2)
_cell_measurement_theta_max 25.669
_cell_measurement_theta_min 2.401
_cell_volume 5314.7(18)
_computing_cell_refinement 'SAINT v8.34A (Bruker, 2013)'
_computing_data_collection 'Bruker APEX2'
_computing_data_reduction 'SAINT v8.34A (Bruker, 2013)'
_computing_molecular_graphics 'Olex2 (Dolomanov et al., 2009)'
_computing_publication_material 'Olex2 (Dolomanov et al., 2009)'
_computing_structure_refinement 'XL (Sheldrick, 2008)'
_computing_structure_solution 'SHELXS-97 (Sheldrick 2008)'
_diffrn_ambient_temperature 78.15
_diffrn_detector_area_resol_mean 8
_diffrn_measured_fraction_theta_full 0.971
_diffrn_measured_fraction_theta_max 0.971
_diffrn_measurement_device_type 'Bruker APEX-II CCD'
_diffrn_measurement_method '\w and \f scans'
_diffrn_radiation_monochromator graphite
_diffrn_radiation_type MoK\a
_diffrn_radiation_wavelength 0.71073
_diffrn_reflns_av_unetI/netI 0.0825
_diffrn_reflns_Laue_measured_fraction_full 0.971
_diffrn_reflns_Laue_measured_fraction_max 0.971
_diffrn_reflns_number 7586
_diffrn_reflns_point_group_measured_fraction_full 0.971
_diffrn_reflns_point_group_measured_fraction_max 0.971
_diffrn_reflns_theta_full 23.450
_diffrn_reflns_theta_max 23.450
_diffrn_reflns_theta_min 1.489
_diffrn_source 'sealed tube'
_diffrn_standards_number 0
_exptl_absorpt_coefficient_mu 1.631
_exptl_absorpt_correction_T_max 0.744893
_exptl_absorpt_correction_T_min 0.499468
_exptl_absorpt_correction_type multi-scan
_exptl_absorpt_process_details
;
 TWINABS-2012/1 (Bruker,2012) was used for absorption correction.
 
For component 1:
 wR2(int) was 0.0841 before and 0.0616 after correction.
 The Ratio of minimum to maximum transmission is 0.67.
 The \l/2 correction factor is Not present
 
For component 2:
 wR2(int) was 0.1162 before and 0.0731 after correction.
 The Ratio of minimum to maximum transmission not present.
 The \l/2 correction factor is Not present

Final HKLF 4 output contains 40499 reflections, Rint = 0.0876
 (12395 with I > 3sig(I), Rint = 0.0572)
;
_exptl_crystal_colour black
_exptl_crystal_colour_primary black
_exptl_crystal_density_diffrn 1.780
_exptl_crystal_description block
_exptl_crystal_F_000 2832
_exptl_crystal_size_max 0.2
_exptl_crystal_size_mid 0.2
_exptl_crystal_size_min 0.1
_refine_diff_density_max 1.231
_refine_diff_density_min -0.820
_refine_diff_density_rms 0.120
_refine_ls_extinction_method none
_refine_ls_goodness_of_fit_ref 1.049
_refine_ls_hydrogen_treatment constr
_refine_ls_matrix_type full
_refine_ls_number_parameters 722
_refine_ls_number_reflns 7586
_refine_ls_number_restraints 12
_refine_ls_restrained_S_all 1.048
_refine_ls_R_factor_all 0.0807
_refine_ls_R_factor_gt 0.0520
_refine_ls_shift/su_max 0.001
_refine_ls_shift/su_mean 0.000
_refine_ls_structure_factor_coef Fsqd
_refine_ls_weighting_details 'w=1/[\s^2^(Fo^2^)+(0.0647P)^2^+0.4746P] where P=(Fo^2^+2Fc^2^)/3'
_refine_ls_weighting_scheme calc
_refine_ls_wR_factor_gt 0.1178
_refine_ls_wR_factor_ref 0.1274
_reflns_Friedel_coverage 0.000
_reflns_number_gt 5605
_reflns_number_total 7586
_reflns_threshold_expression 'I > 2\s(I)'
_cod_data_source_file om5b00889_si_002.cif
_cod_data_source_block twin4_80k
_cod_original_cell_volume 5314.9(16)
_cod_database_code 4088159
_shelx_space_group_comment
;
The symmetry employed for this shelxl refinement is uniquely defined
by the following loop, which should always be used as a source of
symmetry information in preference to the above space-group names.
They are only intended as comments.
;
_shelx_estimated_absorpt_t_max 0.854
_shelx_estimated_absorpt_t_min 0.736
_olex2_refinement_description
;
1. Fixed Uiso
 At 1.2 times of:
  All C(H) groups, All C(H,H) groups
 At 1.5 times of:
  All C(H,H,H) groups
2. Rigid bond restraints
 C62, C83
 with sigma for 1-2 distances of 0.01 and sigma for 1-3 distances of 0.01
3. Uiso/Uaniso restraints and constraints
C62 \\sim C83: within 2A with sigma of 0.04 and sigma for terminal atoms of 0.08
Uanis(C62) \\sim Ueq, Uanis(C83) \\sim Ueq: with sigma of 0.01 and sigma for
terminal atoms of 0.02
Uanis(Fe1) = Uanis(Fe1B)
Uanis(Pd1) = Uanis(Pd1B)
Uanis(Br1) = Uanis(Br1B)
4. Others
 Sof(Pd1B)=Sof(Br1B)=Sof(Fe1B)=1-FVAR(1)
 Sof(Pd1)=Sof(Br1)=Sof(Fe1)=FVAR(1)
5.a Secondary CH2 refined with riding coordinates:
 C1S(H1SA,H1SB)
5.b Me refined with riding coordinates:
 C11(H11A,H11B,H11C), C12(H12A,H12B,H12C), C13(H13A,H13B,H13C), C21(H21A,H21B,
 H21C), C22(H22A,H22B,H22C), C23(H23A,H23B,H23C), C31(H31A,H31B,H31C), C32(H32A,
 H32B,H32C), C33(H33A,H33B,H33C), C41(H41A,H41B,H41C), C42(H42A,H42B,H42C),
 C43(H43A,H43B,H43C)
5.c Aromatic/amide H refined with riding coordinates:
 C2(H2), C3(H3), C4(H4), C5(H5), C7(H7), C8(H8), C9(H9), C10(H10)
;
_shelx_shelxl_version_number 2014/7
_olex2_submission_special_instructions 'No special instructions were received'

loop_
_space_group_symop_operation_xyz
'x, y, z'
'-x+1/2, y+1/2, -z+1/2'
'-x, -y, -z'
'x-1/2, -y-1/2, z-1/2'

loop_
_atom_site_label
_atom_site_type_symbol
_atom_site_fract_x
_atom_site_fract_y
_atom_site_fract_z
_atom_site_U_iso_or_equiv
_atom_site_adp_type
_atom_site_occupancy
_atom_site_site_symmetry_order
_atom_site_calc_flag
_atom_site_refinement_flags_posn
_atom_site_refinement_flags_adp
_atom_site_refinement_flags_occupancy
_atom_site_disorder_assembly
_atom_site_disorder_group
Pd1 Pd 0.74246(3) 0.94501(3) 0.74916(2) 0.01257(18) Uani 0.9431(10) 1 d . . P A 1
Br1 Br 0.71038(5) 1.06419(3) 0.75022(4) 0.0216(2) Uani 0.9431(10) 1 d . . P A 1
Fe1 Fe 0.78804(7) 0.80323(5) 0.76211(5) 0.0140(3) Uani 0.9431(10) 1 d . . P A 1
Pd1B Pd 0.7401(6) 0.9888(6) 0.7414(4) 0.01257(18) Uani 0.0569(10) 1 d . . P A 2
Br1B Br 0.6837(9) 1.0933(6) 0.7793(7) 0.0216(2) Uani 0.0569(10) 1 d . . P A 2
Fe1B Fe 0.7978(15) 0.7736(10) 0.7637(11) 0.0140(3) Uani 0.0569(10) 1 d . . P A 2
P1 P 0.84390(11) 0.93705(8) 0.65783(9) 0.0177(4) Uani 1 1 d . . . . .
C1 C 0.8354(4) 0.8471(3) 0.6659(3) 0.0157(14) Uani 1 1 d . . . . .
Cl1S Cl -0.04243(13) 1.29828(10) 0.98270(12) 0.0500(6) Uani 1 1 d . . . . .
B1 B 0.2856(5) 1.1758(3) 0.7371(4) 0.0156(16) Uani 1 1 d . . . . .
C1S C 0.0770(5) 1.3035(3) 0.9589(4) 0.040(2) Uani 1 1 d . . . . .
H1SA H 0.0808 1.3232 0.9106 0.048 Uiso 1 1 calc R . . . .
H1SB H 0.1116 1.3331 0.9929 0.048 Uiso 1 1 calc R . . . .
P2 P 0.65339(11) 0.91995(7) 0.84339(8) 0.0165(4) Uani 1 1 d . . . . .
C2 C 0.9016(4) 0.7998(3) 0.6944(3) 0.0164(14) Uani 1 1 d . . . . .
H2 H 0.9647 0.8095 0.7095 0.020 Uiso 1 1 calc R . . A .
Cl2S Cl 0.13026(12) 1.22440(8) 0.95951(9) 0.0285(4) Uani 1 1 d . . . . .
C3 C 0.8591(4) 0.7368(3) 0.6968(3) 0.0191(15) Uani 1 1 d . . . . .
H3 H 0.8887 0.6966 0.7124 0.023 Uiso 1 1 calc R . . A .
C4 C 0.7630(4) 0.7435(3) 0.6717(3) 0.0176(15) Uani 1 1 d . . . . .
H4 H 0.7180 0.7085 0.6670 0.021 Uiso 1 1 calc R . . A .
C5 C 0.7475(4) 0.8106(3) 0.6554(3) 0.0181(15) Uani 1 1 d . . . . .
H5 H 0.6889 0.8295 0.6399 0.022 Uiso 1 1 calc R . . A .
C6 C 0.7160(4) 0.8417(3) 0.8501(3) 0.0168(14) Uani 1 1 d . . . . .
C7 C 0.6859(5) 0.7760(3) 0.8349(3) 0.0216(15) Uani 1 1 d . . . . .
H7 H 0.6232 0.7628 0.8225 0.026 Uiso 1 1 calc R . . A .
C8 C 0.7648(5) 0.7333(3) 0.8411(3) 0.0313(18) Uani 1 1 d . . . . .
H8 H 0.7641 0.6863 0.8343 0.038 Uiso 1 1 calc R . . A .
C9 C 0.8443(5) 0.7721(3) 0.8591(3) 0.0281(17) Uani 1 1 d . . . . .
H9 H 0.9067 0.7557 0.8670 0.034 Uiso 1 1 calc R . . A .
C10 C 0.8164(4) 0.8394(3) 0.8634(3) 0.0209(15) Uani 1 1 d . . . . .
H10 H 0.8564 0.8765 0.8732 0.025 Uiso 1 1 calc R . . A .
C11 C 0.7805(5) 1.0371(3) 0.5642(4) 0.0317(17) Uani 1 1 d . . . . .
H11A H 0.7321 1.0456 0.5993 0.048 Uiso 1 1 calc R . . . .
H11B H 0.8370 1.0635 0.5763 0.048 Uiso 1 1 calc R . . . .
H11C H 0.7563 1.0497 0.5165 0.048 Uiso 1 1 calc R . . . .
C12 C 0.8812(4) 0.9477(3) 0.5106(3) 0.0264(16) Uani 1 1 d . . . . .
H12A H 0.9391 0.9719 0.5241 0.040 Uiso 1 1 calc R . . . .
H12B H 0.8941 0.8997 0.5095 0.040 Uiso 1 1 calc R . . . .
H12C H 0.8587 0.9625 0.4631 0.040 Uiso 1 1 calc R . . . .
C13 C 0.7168(4) 0.9238(3) 0.5422(3) 0.0279(16) Uani 1 1 d . . . . .
H13A H 0.6674 0.9324 0.5766 0.042 Uiso 1 1 calc R . . . .
H13B H 0.6951 0.9387 0.4947 0.042 Uiso 1 1 calc R . . . .
H13C H 0.7305 0.8759 0.5410 0.042 Uiso 1 1 calc R . . . .
C21 C 0.9776(4) 1.0378(3) 0.6687(3) 0.0206(15) Uani 1 1 d . . . . .
H21A H 0.9698 1.0464 0.6173 0.031 Uiso 1 1 calc R . . . .
H21B H 0.9288 1.0617 0.6943 0.031 Uiso 1 1 calc R . . . .
H21C H 1.0400 1.0532 0.6855 0.031 Uiso 1 1 calc R . . . .
C22 C 1.0442(4) 0.9250(3) 0.6423(3) 0.0222(15) Uani 1 1 d . . . . .
H22A H 1.0359 0.9334 0.5910 0.033 Uiso 1 1 calc R . . . .
H22B H 1.1069 0.9404 0.6586 0.033 Uiso 1 1 calc R . . . .
H22C H 1.0384 0.8771 0.6516 0.033 Uiso 1 1 calc R . . . .
C23 C 0.9810(4) 0.9503(3) 0.7626(3) 0.0226(15) Uani 1 1 d . . . . .
H23A H 0.9753 0.9023 0.7721 0.034 Uiso 1 1 calc R . . . .
H23B H 1.0434 0.9659 0.7791 0.034 Uiso 1 1 calc R . . . .
H23C H 0.9321 0.9745 0.7880 0.034 Uiso 1 1 calc R . . . .
C31 C 0.6615(5) 0.9143(3) 0.9934(3) 0.0272(16) Uani 1 1 d . . . . .
H31A H 0.7045 0.8763 0.9883 0.041 Uiso 1 1 calc R . . . .
H31B H 0.6759 0.9371 1.0388 0.041 Uiso 1 1 calc R . . . .
H31C H 0.5962 0.8982 0.9929 0.041 Uiso 1 1 calc R . . . .
C32 C 0.6073(4) 1.0223(3) 0.9392(3) 0.0250(16) Uani 1 1 d . . . . .
H32A H 0.6155 1.0534 0.8994 0.037 Uiso 1 1 calc R . . . .
H32B H 0.5419 1.0063 0.9386 0.037 Uiso 1 1 calc R . . . .
H32C H 0.6216 1.0452 0.9845 0.037 Uiso 1 1 calc R . . . .
C33 C 0.7759(4) 0.9907(3) 0.9347(3) 0.0221(15) Uani 1 1 d . . . . .
H33A H 0.8207 0.9538 0.9298 0.033 Uiso 1 1 calc R . . . .
H33B H 0.7838 1.0226 0.8956 0.033 Uiso 1 1 calc R . . . .
H33C H 0.7876 1.0132 0.9805 0.033 Uiso 1 1 calc R . . . .
C41 C 0.4734(4) 0.9703(3) 0.8081(3) 0.0220(15) Uani 1 1 d . . . . .
H41A H 0.4725 0.9941 0.8538 0.033 Uiso 1 1 calc R . . . .
H41B H 0.5053 0.9977 0.7729 0.033 Uiso 1 1 calc R . . . .
H41C H 0.4085 0.9613 0.7912 0.033 Uiso 1 1 calc R . . . .
C42 C 0.4752(4) 0.8608(3) 0.8735(3) 0.0208(15) Uani 1 1 d . . . . .
H42A H 0.4773 0.8836 0.9198 0.031 Uiso 1 1 calc R . . . .
H42B H 0.4093 0.8545 0.8576 0.031 Uiso 1 1 calc R . . . .
H42C H 0.5062 0.8172 0.8782 0.031 Uiso 1 1 calc R . . . .
C43 C 0.5251(4) 0.8696(3) 0.7447(3) 0.0210(15) Uani 1 1 d . . . . .
H43A H 0.5583 0.8267 0.7482 0.032 Uiso 1 1 calc R . . . .
H43B H 0.4596 0.8620 0.7287 0.032 Uiso 1 1 calc R . . . .
H43C H 0.5563 0.8984 0.7103 0.032 Uiso 1 1 calc R . . . .
C51 C 0.2721(4) 1.2298(3) 0.6701(3) 0.0110(13) Uani 1 1 d . . . . .
F52 F 0.3792(2) 1.31308(15) 0.71357(18) 0.0244(9) Uani 1 1 d . . . . .
C52 C 0.3203(4) 1.2891(3) 0.6607(3) 0.0192(15) Uani 1 1 d . . . . .
F53 F 0.3647(3) 1.38371(16) 0.59460(19) 0.0350(10) Uani 1 1 d . . . . .
C53 C 0.3142(4) 1.3267(3) 0.6001(3) 0.0186(15) Uani 1 1 d . . . . .
F54 F 0.2531(3) 1.34191(16) 0.48213(18) 0.0293(9) Uani 1 1 d . . . . .
C54 C 0.2584(4) 1.3063(3) 0.5422(3) 0.0219(15) Uani 1 1 d . . . . .
F55 F 0.1544(2) 1.22574(16) 0.49313(17) 0.0221(8) Uani 1 1 d . . . . .
C55 C 0.2089(4) 1.2477(3) 0.5483(3) 0.0175(15) Uani 1 1 d . . . . .
F56 F 0.1672(2) 1.15402(15) 0.61269(17) 0.0183(8) Uani 1 1 d . . . . .
C56 C 0.2171(4) 1.2120(3) 0.6111(3) 0.0121(13) Uani 1 1 d . . . . .
C61 C 0.3441(4) 1.1151(3) 0.6971(3) 0.0125(13) Uani 1 1 d . . . . .
F62 F 0.2231(2) 1.03188(15) 0.69569(17) 0.0184(8) Uani 1 1 d . . . . .
C62 C 0.3110(4) 1.0524(3) 0.6775(3) 0.0162(14) Uani 1 1 d . U . . .
F63 F 0.3238(2) 0.94656(15) 0.62324(18) 0.0252(9) Uani 1 1 d . . . . .
C63 C 0.3606(4) 1.0067(3) 0.6387(3) 0.0154(14) Uani 1 1 d . . . . .
F64 F 0.4971(2) 0.97871(17) 0.57686(18) 0.0288(9) Uani 1 1 d . . . . .
C64 C 0.4485(4) 1.0234(3) 0.6151(3) 0.0240(16) Uani 1 1 d . . . . .
F65 F 0.5692(2) 1.10330(17) 0.60595(18) 0.0249(8) Uani 1 1 d . . . . .
C65 C 0.4851(4) 1.0849(3) 0.6310(3) 0.0219(15) Uani 1 1 d . . . . .
F66 F 0.4741(2) 1.18795(15) 0.68560(18) 0.0202(8) Uani 1 1 d . . . . .
C66 C 0.4332(4) 1.1279(3) 0.6712(3) 0.0176(15) Uani 1 1 d . . . . .
C71 C 0.3415(4) 1.2075(3) 0.8079(3) 0.0109(13) Uani 1 1 d . . . . .
F72 F 0.2286(2) 1.29409(15) 0.81091(18) 0.0192(8) Uani 1 1 d . . . . .
C72 C 0.3044(4) 1.2625(3) 0.8419(3) 0.0164(14) Uani 1 1 d . . . . .
F73 F 0.2949(2) 1.34087(15) 0.93617(18) 0.0213(8) Uani 1 1 d . . . . .
C73 C 0.3369(4) 1.2882(3) 0.9062(3) 0.0145(14) Uani 1 1 d . . . . .
F74 F 0.4447(2) 1.28142(16) 1.00517(17) 0.0217(8) Uani 1 1 d . . . . .
C74 C 0.4127(4) 1.2578(3) 0.9416(3) 0.0154(14) Uani 1 1 d . . . . .
C75 C 0.4536(4) 1.2036(3) 0.9107(3) 0.0146(14) Uani 1 1 d . . . . .
F75 F 0.5272(2) 1.17302(15) 0.94352(18) 0.0203(8) Uani 1 1 d . . . . .
F76 F 0.4617(2) 1.12440(14) 0.82122(17) 0.0165(8) Uani 1 1 d . . . . .
C76 C 0.4179(4) 1.1793(3) 0.8460(3) 0.0148(14) Uani 1 1 d . . . . .
C81 C 0.1859(4) 1.1509(3) 0.7709(3) 0.0142(14) Uani 1 1 d . . . . .
F82 F 0.0847(2) 1.23197(15) 0.71709(17) 0.0196(8) Uani 1 1 d . . . . .
C82 C 0.0994(4) 1.1804(3) 0.7634(3) 0.0138(14) Uani 1 1 d . . . . .
F83 F -0.0628(2) 1.19348(16) 0.78829(19) 0.0279(9) Uani 1 1 d . . . . .
C83 C 0.0195(4) 1.1608(3) 0.7998(3) 0.0167(14) Uani 1 1 d . U . . .
F84 F -0.0498(2) 1.09102(16) 0.88422(18) 0.0262(9) Uani 1 1 d . . . . .
C84 C 0.0263(4) 1.1101(3) 0.8483(3) 0.0193(15) Uani 1 1 d . . . . .
F85 F 0.1194(2) 1.02765(16) 0.90583(18) 0.0240(8) Uani 1 1 d . . . . .
C85 C 0.1115(4) 1.0781(3) 0.8583(3) 0.0151(14) Uani 1 1 d . . . . .
F86 F 0.2707(2) 1.06651(14) 0.83493(17) 0.0188(8) Uani 1 1 d . . . . .
C86 C 0.1878(4) 1.1001(3) 0.8214(3) 0.0171(14) Uani 1 1 d . . . . .
C100 C 0.8061(4) 0.9620(3) 0.5647(3) 0.0207(15) Uani 1 1 d . . . . .
C200 C 0.9687(4) 0.9628(3) 0.6825(3) 0.0200(15) Uani 1 1 d . . . . .
C300 C 0.6741(4) 0.9630(3) 0.9315(3) 0.0194(14) Uani 1 1 d . . . . .
C400 C 0.5268(4) 0.9036(3) 0.8182(3) 0.0200(14) Uani 1 1 d . . . . .

loop_
_atom_site_aniso_label
_atom_site_aniso_U_11
_atom_site_aniso_U_22
_atom_site_aniso_U_33
_atom_site_aniso_U_23
_atom_site_aniso_U_13
_atom_site_aniso_U_12
Pd1 0.0107(3) 0.0172(4) 0.0098(3) -0.0001(2) 0.0012(2) 0.0018(2)
Br1 0.0288(4) 0.0181(4) 0.0182(4) 0.0027(3) 0.0051(3) 0.0039(3)
Fe1 0.0124(5) 0.0193(6) 0.0101(5) -0.0004(5) 0.0001(4) 0.0051(5)
Pd1B 0.0107(3) 0.0172(4) 0.0098(3) -0.0001(2) 0.0012(2) 0.0018(2)
Br1B 0.0288(4) 0.0181(4) 0.0182(4) 0.0027(3) 0.0051(3) 0.0039(3)
Fe1B 0.0124(5) 0.0193(6) 0.0101(5) -0.0004(5) 0.0001(4) 0.0051(5)
P1 0.0123(9) 0.0257(10) 0.0149(9) -0.0031(7) -0.0012(7) 0.0037(7)
C1 0.012(3) 0.026(4) 0.009(3) -0.007(3) 0.001(3) -0.001(3)
Cl1S 0.0204(10) 0.0664(14) 0.0629(15) -0.0070(11) -0.0016(10) 0.0077(9)
B1 0.012(4) 0.019(4) 0.016(4) 0.001(3) -0.001(3) -0.003(3)
C1S 0.029(5) 0.044(5) 0.048(5) 0.001(4) 0.017(4) 0.001(4)
P2 0.0159(9) 0.0187(9) 0.0145(9) 0.0017(7) -0.0039(7) -0.0007(7)
C2 0.015(4) 0.023(4) 0.012(3) -0.011(3) 0.005(3) -0.001(3)
Cl2S 0.0283(10) 0.0337(10) 0.0237(10) -0.0016(7) 0.0028(8) 0.0033(8)
C3 0.016(4) 0.032(4) 0.010(4) -0.005(3) 0.005(3) 0.007(3)
C4 0.011(3) 0.029(4) 0.013(4) -0.006(3) 0.003(3) -0.004(3)
C5 0.019(4) 0.030(4) 0.005(3) 0.001(3) 0.002(3) 0.004(3)
C6 0.023(4) 0.018(4) 0.009(3) 0.003(3) -0.002(3) 0.002(3)
C7 0.023(4) 0.027(4) 0.015(4) 0.003(3) 0.004(3) -0.003(3)
C8 0.046(5) 0.026(4) 0.021(4) 0.010(3) 0.004(4) 0.019(4)
C9 0.031(4) 0.039(4) 0.014(4) -0.001(3) -0.002(3) 0.021(4)
C10 0.026(4) 0.026(4) 0.010(4) -0.001(3) -0.002(3) 0.007(3)
C11 0.036(5) 0.034(4) 0.024(4) 0.003(3) -0.011(3) 0.005(3)
C12 0.028(4) 0.032(4) 0.019(4) -0.001(3) 0.001(3) -0.007(3)
C13 0.021(4) 0.044(4) 0.019(4) 0.004(3) -0.001(3) 0.002(3)
C21 0.011(3) 0.023(4) 0.027(4) -0.003(3) -0.007(3) -0.003(3)
C22 0.013(4) 0.024(4) 0.030(4) 0.000(3) 0.002(3) 0.000(3)
C23 0.017(4) 0.028(4) 0.022(4) -0.009(3) -0.010(3) 0.003(3)
C31 0.024(4) 0.036(4) 0.021(4) 0.006(3) -0.007(3) -0.004(3)
C32 0.027(4) 0.027(4) 0.021(4) -0.008(3) 0.000(3) -0.001(3)
C33 0.021(4) 0.028(4) 0.016(4) -0.007(3) -0.004(3) 0.001(3)
C41 0.020(4) 0.028(4) 0.018(4) -0.001(3) -0.003(3) 0.002(3)
C42 0.022(4) 0.023(4) 0.018(4) -0.002(3) 0.001(3) 0.002(3)
C43 0.014(4) 0.033(4) 0.016(4) 0.005(3) 0.002(3) 0.001(3)
C51 0.008(3) 0.013(3) 0.013(3) -0.002(2) -0.001(3) 0.006(3)
F52 0.028(2) 0.0211(19) 0.024(2) 0.0040(15) -0.0044(17) -0.0075(16)
C52 0.020(4) 0.020(4) 0.017(4) -0.001(3) -0.008(3) 0.002(3)
F53 0.049(3) 0.023(2) 0.033(3) 0.0074(16) -0.003(2) -0.0170(19)
C53 0.018(4) 0.011(3) 0.027(4) -0.002(3) 0.004(3) -0.007(3)
F54 0.039(2) 0.027(2) 0.022(2) 0.0105(17) -0.0041(18) -0.0053(17)
C54 0.027(4) 0.020(4) 0.019(4) 0.011(3) 0.006(3) 0.002(3)
F55 0.020(2) 0.027(2) 0.019(2) 0.0009(15) -0.0047(17) 0.0003(16)
C55 0.010(3) 0.031(4) 0.011(4) -0.009(3) -0.002(3) 0.006(3)
F56 0.0164(19) 0.0203(19) 0.018(2) 0.0007(14) -0.0020(15) -0.0032(15)
C56 0.010(3) 0.008(3) 0.019(4) 0.002(2) 0.002(3) -0.003(2)
C61 0.008(3) 0.019(4) 0.010(3) -0.003(2) -0.004(3) -0.002(3)
F62 0.0112(19) 0.0198(18) 0.024(2) -0.0011(15) -0.0002(15) -0.0019(15)
C62 0.011(3) 0.029(4) 0.008(3) 0.003(3) -0.007(3) 0.000(3)
F63 0.027(2) 0.025(2) 0.024(2) -0.0050(16) -0.0013(17) -0.0006(17)
C63 0.019(4) 0.009(3) 0.017(4) 0.000(3) -0.006(3) 0.003(3)
F64 0.025(2) 0.038(2) 0.023(2) -0.0054(17) 0.0014(17) 0.0164(17)
C64 0.019(4) 0.037(4) 0.015(4) -0.002(3) -0.003(3) 0.016(3)
F65 0.0057(19) 0.048(2) 0.022(2) 0.0059(17) 0.0047(15) 0.0018(16)
C65 0.017(4) 0.036(4) 0.013(4) 0.004(3) -0.006(3) 0.000(3)
F66 0.0113(19) 0.022(2) 0.027(2) -0.0016(15) -0.0006(16) -0.0033(15)
C66 0.020(4) 0.019(4) 0.014(4) 0.000(3) -0.004(3) 0.002(3)
C71 0.007(3) 0.010(3) 0.015(3) 0.000(2) 0.000(3) -0.003(2)
F72 0.0124(19) 0.0197(19) 0.025(2) -0.0026(15) -0.0060(16) 0.0051(15)
C72 0.009(3) 0.017(4) 0.023(4) 0.006(3) 0.002(3) 0.002(3)
F73 0.018(2) 0.0206(19) 0.025(2) -0.0085(15) -0.0014(16) 0.0046(15)
C73 0.016(4) 0.009(3) 0.019(4) -0.001(2) 0.005(3) -0.005(3)
F74 0.021(2) 0.030(2) 0.013(2) -0.0087(15) -0.0041(16) 0.0010(16)
C74 0.012(3) 0.016(3) 0.018(4) 0.003(3) 0.000(3) -0.004(3)
C75 0.009(3) 0.013(3) 0.022(4) 0.010(3) -0.003(3) -0.003(3)
F75 0.0118(19) 0.0243(19) 0.024(2) -0.0016(15) -0.0058(16) 0.0027(15)
F76 0.0129(19) 0.0161(18) 0.020(2) -0.0044(14) -0.0037(15) 0.0060(14)
C76 0.011(3) 0.016(3) 0.017(4) 0.003(3) 0.008(3) -0.002(3)
C81 0.013(3) 0.012(3) 0.017(4) -0.004(3) 0.001(3) 0.000(3)
F82 0.017(2) 0.0220(19) 0.020(2) 0.0064(15) 0.0016(15) 0.0050(15)
C82 0.014(4) 0.007(3) 0.020(4) -0.001(2) -0.007(3) 0.001(2)
F83 0.010(2) 0.037(2) 0.037(2) 0.0064(17) 0.0059(17) 0.0073(16)
C83 0.003(3) 0.023(3) 0.024(4) -0.006(3) 0.002(3) 0.003(3)
F84 0.014(2) 0.034(2) 0.031(2) 0.0069(17) 0.0073(17) -0.0035(16)
C84 0.016(4) 0.022(4) 0.021(4) 0.002(3) 0.006(3) -0.002(3)
F85 0.022(2) 0.029(2) 0.021(2) 0.0096(16) 0.0003(16) -0.0043(16)
C85 0.016(4) 0.015(3) 0.014(4) 0.001(3) -0.003(3) -0.005(3)
F86 0.015(2) 0.0214(19) 0.020(2) 0.0042(14) -0.0007(15) 0.0037(15)
C86 0.014(4) 0.012(3) 0.024(4) -0.007(3) -0.007(3) 0.000(3)
C100 0.018(4) 0.029(4) 0.014(4) 0.005(3) -0.003(3) -0.001(3)
C200 0.009(3) 0.024(4) 0.027(4) -0.005(3) -0.003(3) -0.001(3)
C300 0.021(4) 0.022(4) 0.015(4) 0.002(3) -0.001(3) -0.007(3)
C400 0.012(3) 0.022(3) 0.026(4) -0.001(3) -0.001(3) 0.000(3)

loop_
_atom_type_symbol
_atom_type_description
_atom_type_scat_dispersion_real
_atom_type_scat_dispersion_imag
_atom_type_scat_source
C C 0.0033 0.0016 'International Tables Vol C Tables 4.2.6.8 and 6.1.1.4'
H H 0.0000 0.0000 'International Tables Vol C Tables 4.2.6.8 and 6.1.1.4'
B B 0.0013 0.0007 'International Tables Vol C Tables 4.2.6.8 and 6.1.1.4'
Br Br -0.2901 2.4595 'International Tables Vol C Tables 4.2.6.8 and 6.1.1.4'
Cl Cl 0.1484 0.1585 'International Tables Vol C Tables 4.2.6.8 and 6.1.1.4'
F F 0.0171 0.0103 'International Tables Vol C Tables 4.2.6.8 and 6.1.1.4'
Fe Fe 0.3463 0.8444 'International Tables Vol C Tables 4.2.6.8 and 6.1.1.4'
P P 0.1023 0.0942 'International Tables Vol C Tables 4.2.6.8 and 6.1.1.4'
Pd Pd -0.9988 1.0072 'International Tables Vol C Tables 4.2.6.8 and 6.1.1.4'

loop_
_geom_angle_atom_site_label_1
_geom_angle_atom_site_label_2
_geom_angle_atom_site_label_3
_geom_angle
Br1 Pd1 Fe1 174.44(3)
P1 Pd1 Br1 101.41(5)
P1 Pd1 Fe1 81.42(5)
P2 Pd1 Br1 95.90(5)
P2 Pd1 Fe1 81.17(5)
P2 Pd1 P1 162.59(6)
C1 Fe1 Pd1 66.66(15)
C2 Fe1 Pd1 98.91(16)
C2 Fe1 C1 39.5(2)
C2 Fe1 C3 39.3(2)
C2 Fe1 C4 66.6(2)
C2 Fe1 C6 152.9(2)
C2 Fe1 C7 162.3(2)
C3 Fe1 Pd1 132.91(17)
C3 Fe1 C1 66.3(2)
C3 Fe1 C4 40.1(2)
C3 Fe1 C6 160.7(2)
C3 Fe1 C7 124.9(2)
C4 Fe1 Pd1 117.15(17)
C4 Fe1 C1 66.5(2)
C4 Fe1 C6 140.0(2)
C5 Fe1 Pd1 78.21(16)
C5 Fe1 C1 40.4(2)
C5 Fe1 C2 67.1(2)
C5 Fe1 C3 66.7(2)
C5 Fe1 C4 39.1(2)
C5 Fe1 C6 127.0(2)
C5 Fe1 C7 118.1(3)
C5 Fe1 C8 133.9(3)
C6 Fe1 Pd1 66.37(15)
C6 Fe1 C1 133.0(2)
C7 Fe1 Pd1 98.72(16)
C7 Fe1 C1 154.3(2)
C7 Fe1 C4 105.9(2)
C7 Fe1 C6 39.2(2)
C8 Fe1 Pd1 132.61(18)
C8 Fe1 C1 160.7(2)
C8 Fe1 C2 123.8(2)
C8 Fe1 C3 94.5(3)
C8 Fe1 C4 99.5(3)
C8 Fe1 C6 66.3(2)
C8 Fe1 C7 39.6(2)
C9 Fe1 Pd1 116.52(18)
C9 Fe1 C1 138.3(3)
C9 Fe1 C2 104.0(3)
C9 Fe1 C3 98.2(2)
C9 Fe1 C4 126.3(2)
C9 Fe1 C5 164.5(2)
C9 Fe1 C6 66.8(2)
C9 Fe1 C7 66.6(3)
C9 Fe1 C8 39.7(3)
C10 Fe1 Pd1 76.75(17)
C10 Fe1 C1 125.2(2)
C10 Fe1 C2 116.1(3)
C10 Fe1 C3 132.9(2)
C10 Fe1 C4 165.8(2)
C10 Fe1 C5 154.9(2)
C10 Fe1 C6 40.3(2)
C10 Fe1 C7 67.1(3)
C10 Fe1 C8 67.1(3)
C10 Fe1 C9 40.0(2)
Br1B Pd1B P1 142.7(6)
Br1B Pd1B P2 94.3(4)
P1 Pd1B P2 122.8(5)
C1 Fe1B C6 106.4(8)
C2 Fe1B C1 35.9(4)
C2 Fe1B C5 64.0(6)
C2 Fe1B C6 129.8(10)
C2 Fe1B C7 163.9(11)
C2 Fe1B C10 107.5(9)
C3 Fe1B C1 65.2(7)
C3 Fe1B C2 42.3(5)
C3 Fe1B C4 46.8(6)
C3 Fe1B C5 68.7(7)
C3 Fe1B C6 171.5(12)
C3 Fe1B C7 151.9(13)
C3 Fe1B C8 124.5(12)
C3 Fe1B C9 121.0(11)
C3 Fe1B C10 142.6(12)
C4 Fe1B C1 63.8(6)
C4 Fe1B C2 71.1(7)
C4 Fe1B C5 38.1(4)
C4 Fe1B C6 132.3(10)
C4 Fe1B C7 114.0(11)
C4 Fe1B C9 159.9(12)
C4 Fe1B C10 162.2(11)
C5 Fe1B C1 36.0(4)
C5 Fe1B C6 105.7(8)
C5 Fe1B C10 124.7(9)
C7 Fe1B C1 130.8(9)
C7 Fe1B C5 109.8(9)
C7 Fe1B C6 35.2(4)
C7 Fe1B C10 62.7(6)
C8 Fe1B C1 170.2(11)
C8 Fe1B C2 149.4(12)
C8 Fe1B C4 123.2(12)
C8 Fe1B C5 144.9(12)
C8 Fe1B C6 63.9(7)
C8 Fe1B C7 41.7(5)
C8 Fe1B C9 45.3(6)
C8 Fe1B C10 67.3(7)
C9 Fe1B C1 130.3(11)
C9 Fe1B C2 111.4(11)
C9 Fe1B C5 161.7(11)
C9 Fe1B C6 62.6(6)
C9 Fe1B C7 69.4(7)
C9 Fe1B C10 37.8(4)
C10 Fe1B C1 104.1(8)
C10 Fe1B C6 35.2(4)
C1 P1 Pd1 87.82(19)
C1 P1 Pd1B 109.2(3)
C1 P1 C100 108.9(3)
C1 P1 C200 108.4(3)
C100 P1 Pd1 120.7(2)
C100 P1 Pd1B 109.0(3)
C100 P1 C200 113.2(3)
C200 P1 Pd1 113.9(2)
C200 P1 Pd1B 108.0(3)
P1 C1 Fe1 120.2(3)
P1 C1 Fe1B 133.1(6)
C2 C1 Fe1 68.3(3)
C2 C1 Fe1B 58.0(6)
C2 C1 P1 130.4(5)
C2 C1 C5 105.6(5)
C5 C1 Fe1 67.5(3)
C5 C1 Fe1B 65.8(6)
C5 C1 P1 123.1(4)
C61 B1 C51 100.5(5)
C71 B1 C51 113.4(5)
C71 B1 C61 114.1(5)
C81 B1 C51 114.0(5)
C81 B1 C61 113.5(5)
C81 B1 C71 101.8(5)
Cl1S C1S H1SA 109.4
Cl1S C1S H1SB 109.4
H1SA C1S H1SB 108.0
Cl2S C1S Cl1S 111.1(4)
Cl2S C1S H1SA 109.4
Cl2S C1S H1SB 109.4
C6 P2 Pd1 87.81(19)
C6 P2 Pd1B 105.1(3)
C6 P2 C300 105.9(3)
C6 P2 C400 109.4(3)
C300 P2 Pd1 120.58(19)
C300 P2 Pd1B 109.1(3)
C400 P2 Pd1 113.4(2)
C400 P2 Pd1B 111.6(3)
C400 P2 C300 115.2(3)
Fe1 C2 H2 123.5
C1 C2 Fe1 72.2(3)
C1 C2 Fe1B 86.0(7)
C1 C2 H2 125.3
C3 C2 Fe1 70.6(3)
C3 C2 Fe1B 55.5(6)
C3 C2 C1 109.4(5)
C3 C2 H2 125.3
Fe1 C3 H3 125.2
C2 C3 Fe1 70.1(3)
C2 C3 Fe1B 82.2(8)
C2 C3 H3 126.0
C2 C3 C4 108.1(5)
C4 C3 Fe1 70.3(3)
C4 C3 Fe1B 72.7(8)
C4 C3 H3 126.0
Fe1 C4 H4 126.4
C3 C4 Fe1 69.6(3)
C3 C4 Fe1B 60.5(7)
C3 C4 H4 126.1
C5 C4 Fe1 69.4(3)
C5 C4 Fe1B 85.8(7)
C5 C4 C3 107.7(5)
C5 C4 H4 126.1
Fe1 C5 H5 122.6
C1 C5 Fe1 72.1(3)
C1 C5 Fe1B 78.3(6)
C1 C5 H5 125.5
C4 C5 Fe1 71.4(3)
C4 C5 Fe1B 56.1(6)
C4 C5 C1 109.0(5)
C4 C5 H5 125.5
P2 C6 Fe1 120.8(3)
P2 C6 Fe1B 133.1(5)
C7 C6 Fe1 69.7(3)
C7 C6 Fe1B 59.4(6)
C7 C6 P2 130.7(5)
C7 C6 C10 107.3(5)
C10 C6 Fe1 67.9(3)
C10 C6 Fe1B 67.0(6)
C10 C6 P2 121.4(4)
Fe1 C7 H7 125.1
C6 C7 Fe1 71.2(3)
C6 C7 Fe1B 85.4(7)
C6 C7 H7 125.8
C6 C7 C8 108.4(6)
C8 C7 Fe1 69.5(4)
C8 C7 Fe1B 55.1(6)
C8 C7 H7 125.8
Fe1 C8 H8 125.1
C7 C8 Fe1 70.9(3)
C7 C8 Fe1B 83.2(8)
C7 C8 H8 125.9
C9 C8 Fe1 69.7(4)
C9 C8 Fe1B 73.0(8)
C9 C8 C7 108.3(6)
C9 C8 H8 125.9
Fe1 C9 H9 125.2
C8 C9 Fe1 70.6(4)
C8 C9 Fe1B 61.7(7)
C8 C9 H9 125.7
C8 C9 C10 108.5(6)
C10 C9 Fe1 70.0(3)
C10 C9 Fe1B 87.0(7)
C10 C9 H9 125.7
Fe1 C10 H10 123.6
C6 C10 Fe1 71.8(3)
C6 C10 Fe1B 77.8(6)
C6 C10 H10 126.3
C9 C10 Fe1 70.0(3)
C9 C10 Fe1B 55.2(6)
C9 C10 C6 107.4(6)
C9 C10 H10 126.3
H11A C11 H11B 109.5
H11A C11 H11C 109.5
H11B C11 H11C 109.5
C100 C11 H11A 109.5
C100 C11 H11B 109.5
C100 C11 H11C 109.5
H12A C12 H12B 109.5
H12A C12 H12C 109.5
H12B C12 H12C 109.5
C100 C12 H12A 109.5
C100 C12 H12B 109.5
C100 C12 H12C 109.5
H13A C13 H13B 109.5
H13A C13 H13C 109.5
H13B C13 H13C 109.5
C100 C13 H13A 109.5
C100 C13 H13B 109.5
C100 C13 H13C 109.5
H21A C21 H21B 109.5
H21A C21 H21C 109.5
H21B C21 H21C 109.5
C200 C21 H21A 109.5
C200 C21 H21B 109.5
C200 C21 H21C 109.5
H22A C22 H22B 109.5
H22A C22 H22C 109.5
H22B C22 H22C 109.5
C200 C22 H22A 109.5
C200 C22 H22B 109.5
C200 C22 H22C 109.5
H23A C23 H23B 109.5
H23A C23 H23C 109.5
H23B C23 H23C 109.5
C200 C23 H23A 109.5
C200 C23 H23B 109.5
C200 C23 H23C 109.5
H31A C31 H31B 109.5
H31A C31 H31C 109.5
H31B C31 H31C 109.5
C300 C31 H31A 109.5
C300 C31 H31B 109.5
C300 C31 H31C 109.5
H32A C32 H32B 109.5
H32A C32 H32C 109.5
H32B C32 H32C 109.5
C300 C32 H32A 109.5
C300 C32 H32B 109.5
C300 C32 H32C 109.5
H33A C33 H33B 109.5
H33A C33 H33C 109.5
H33B C33 H33C 109.5
C300 C33 H33A 109.5
C300 C33 H33B 109.5
C300 C33 H33C 109.5
H41A C41 H41B 109.5
H41A C41 H41C 109.5
H41B C41 H41C 109.5
C400 C41 H41A 109.5
C400 C41 H41B 109.5
C400 C41 H41C 109.5
H42A C42 H42B 109.5
H42A C42 H42C 109.5
H42B C42 H42C 109.5
C400 C42 H42A 109.5
C400 C42 H42B 109.5
C400 C42 H42C 109.5
H43A C43 H43B 109.5
H43A C43 H43C 109.5
H43B C43 H43C 109.5
C400 C43 H43A 109.5
C400 C43 H43B 109.5
C400 C43 H43C 109.5
C52 C51 B1 127.4(5)
C56 C51 B1 119.0(5)
C56 C51 C52 112.9(5)
F52 C52 C51 120.3(5)
C53 C52 C51 124.1(6)
C53 C52 F52 115.6(5)
C52 C53 C54 120.6(5)
F53 C53 C52 120.6(6)
F53 C53 C54 118.7(5)
F54 C54 C53 121.4(5)
F54 C54 C55 120.7(6)
C55 C54 C53 117.9(5)
C54 C55 C56 119.0(6)
F55 C55 C54 119.9(5)
F55 C55 C56 121.2(5)
C55 C56 C51 125.5(5)
F56 C56 C51 119.0(5)
F56 C56 C55 115.6(5)
C62 C61 B1 127.7(5)
C62 C61 C66 112.2(5)
C66 C61 B1 119.6(5)
F62 C62 C61 120.7(5)
F62 C62 C63 114.7(5)
C63 C62 C61 124.6(5)
C62 C63 C64 119.4(5)
F63 C63 C62 120.7(5)
F63 C63 C64 120.0(5)
F64 C64 C63 119.4(6)
F64 C64 C65 121.2(6)
C65 C64 C63 119.4(6)
C64 C65 C66 118.6(6)
F65 C65 C64 120.3(6)
F65 C65 C66 121.0(6)
C65 C66 C61 125.7(6)
F66 C66 C61 118.7(5)
F66 C66 C65 115.6(5)
C72 C71 B1 119.7(5)
C72 C71 C76 112.7(5)
C76 C71 B1 126.9(5)
F72 C72 C71 118.7(5)
F72 C72 C73 116.0(5)
C73 C72 C71 125.3(5)
C72 C73 C74 119.3(5)
F73 C73 C72 121.3(5)
F73 C73 C74 119.4(5)
F74 C74 C73 120.4(5)
F74 C74 C75 121.1(5)
C75 C74 C73 118.5(6)
C74 C75 C76 120.1(5)
F75 C75 C74 120.1(5)
F75 C75 C76 119.8(5)
C75 C76 C71 124.1(5)
F76 C76 C71 120.7(5)
F76 C76 C75 115.2(5)
C82 C81 B1 127.7(5)
C82 C81 C86 112.6(5)
C86 C81 B1 119.0(5)
C81 C82 C83 124.8(5)
F82 C82 C81 120.9(5)
F82 C82 C83 114.3(5)
F83 C83 C82 119.8(5)
F83 C83 C84 120.8(5)
C84 C83 C82 119.4(5)
C83 C84 C85 118.9(6)
F84 C84 C83 120.2(5)
F84 C84 C85 120.9(5)
F85 C85 C84 119.7(5)
F85 C85 C86 121.5(5)
C86 C85 C84 118.8(5)
C85 C86 C81 125.4(6)
F86 C86 C81 119.0(5)
F86 C86 C85 115.6(5)
C11 C100 P1 109.0(4)
C12 C100 P1 112.6(4)
C12 C100 C11 110.3(5)
C12 C100 C13 108.2(5)
C13 C100 P1 109.5(4)
C13 C100 C11 107.0(5)
C21 C200 P1 108.0(4)
C21 C200 C22 109.8(5)
C22 C200 P1 114.2(4)
C23 C200 P1 105.9(4)
C23 C200 C21 108.8(5)
C23 C200 C22 110.0(5)
C31 C300 P2 110.8(4)
C31 C300 C33 109.2(5)
C32 C300 P2 111.0(4)
C32 C300 C31 109.7(5)
C32 C300 C33 107.4(5)
C33 C300 P2 108.7(4)
C41 C400 P2 110.0(4)
C41 C400 C42 108.7(5)
C42 C400 P2 113.5(4)
C43 C400 P2 107.0(4)
C43 C400 C41 106.2(5)
C43 C400 C42 111.2(5)

loop_
_geom_bond_atom_site_label_1
_geom_bond_atom_site_label_2
_geom_bond_distance
Pd1 Br1 2.4295(9)
Pd1 Fe1 2.9201(13)
Pd1 P1 2.2734(17)
Pd1 P2 2.2575(17)
Fe1 C1 2.132(6)
Fe1 C2 2.080(6)
Fe1 C3 2.086(6)
Fe1 C4 2.095(6)
Fe1 C5 2.069(6)
Fe1 C6 2.110(6)
Fe1 C7 2.090(6)
Fe1 C8 2.071(6)
Fe1 C9 2.058(6)
Fe1 C10 2.058(6)
Pd1B Br1B 2.357(16)
Pd1B P1 2.415(9)
Pd1B P2 2.684(10)
Fe1B C1 2.42(2)
Fe1B C2 2.06(2)
Fe1B C3 1.71(2)
Fe1B C4 1.88(2)
Fe1B C5 2.26(2)
Fe1B C6 2.44(2)
Fe1B C7 2.10(2)
Fe1B C8 1.74(2)
Fe1B C9 1.89(2)
Fe1B C10 2.29(2)
P1 C1 1.812(6)
P1 C100 1.877(6)
P1 C200 1.887(6)
C1 C2 1.425(8)
C1 C5 1.453(8)
Cl1S C1S 1.768(7)
B1 C51 1.663(9)
B1 C61 1.662(9)
B1 C71 1.652(9)
B1 C81 1.643(9)
C1S H1SA 0.9900
C1S H1SB 0.9900
C1S Cl2S 1.754(7)
P2 C6 1.804(6)
P2 C300 1.877(6)
P2 C400 1.870(6)
C2 H2 0.9500
C2 C3 1.399(8)
C3 H3 0.9500
C3 C4 1.433(8)
C4 H4 0.9500
C4 C5 1.395(8)
C5 H5 0.9500
C6 C7 1.408(8)
C6 C10 1.438(8)
C7 H7 0.9500
C7 C8 1.410(9)
C8 H8 0.9500
C8 C9 1.402(9)
C9 H9 0.9500
C9 C10 1.408(8)
C10 H10 0.9500
C11 H11A 0.9800
C11 H11B 0.9800
C11 H11C 0.9800
C11 C100 1.546(9)
C12 H12A 0.9800
C12 H12B 0.9800
C12 H12C 0.9800
C12 C100 1.520(8)
C13 H13A 0.9800
C13 H13B 0.9800
C13 H13C 0.9800
C13 C100 1.527(8)
C21 H21A 0.9800
C21 H21B 0.9800
C21 H21C 0.9800
C21 C200 1.528(8)
C22 H22A 0.9800
C22 H22B 0.9800
C22 H22C 0.9800
C22 C200 1.529(8)
C23 H23A 0.9800
C23 H23B 0.9800
C23 H23C 0.9800
C23 C200 1.525(8)
C31 H31A 0.9800
C31 H31B 0.9800
C31 H31C 0.9800
C31 C300 1.531(8)
C32 H32A 0.9800
C32 H32B 0.9800
C32 H32C 0.9800
C32 C300 1.529(8)
C33 H33A 0.9800
C33 H33B 0.9800
C33 H33C 0.9800
C33 C300 1.545(8)
C41 H41A 0.9800
C41 H41B 0.9800
C41 H41C 0.9800
C41 C400 1.544(8)
C42 H42A 0.9800
C42 H42B 0.9800
C42 H42C 0.9800
C42 C400 1.545(8)
C43 H43A 0.9800
C43 H43B 0.9800
C43 H43C 0.9800
C43 C400 1.535(8)
C51 C52 1.383(8)
C51 C56 1.381(8)
F52 C52 1.364(7)
C52 C53 1.363(8)
F53 C53 1.353(6)
C53 C54 1.383(9)
F54 C54 1.333(6)
C54 C55 1.374(8)
F55 C55 1.346(6)
C55 C56 1.378(8)
F56 C56 1.361(6)
C61 C62 1.387(8)
C61 C66 1.391(8)
F62 C62 1.365(6)
C62 C63 1.375(8)
F63 C63 1.340(6)
C63 C64 1.376(9)
F64 C64 1.349(7)
C64 C65 1.366(9)
F65 C65 1.346(7)
C65 C66 1.372(8)
F66 C66 1.358(6)
C71 C72 1.383(8)
C71 C76 1.398(8)
F72 C72 1.362(6)
C72 C73 1.375(8)
F73 C73 1.343(6)
C73 C74 1.387(8)
F74 C74 1.346(7)
C74 C75 1.367(8)
C75 F75 1.343(6)
C75 C76 1.388(8)
F76 C76 1.352(6)
C81 C82 1.364(8)
C81 C86 1.389(8)
F82 C82 1.362(6)
C82 C83 1.396(8)
F83 C83 1.349(6)
C83 C84 1.363(8)
F84 C84 1.345(6)
C84 C85 1.375(8)
F85 C85 1.349(6)
C85 C86 1.374(8)
F86 C86 1.371(6)

loop_
_geom_torsion_atom_site_label_1
_geom_torsion_atom_site_label_2
_geom_torsion_atom_site_label_3
_geom_torsion_atom_site_label_4
_geom_torsion
Pd1 P1 C1 Fe1 -20.1(3)
Pd1 P1 C1 C2 -106.2(5)
Pd1 P1 C1 C5 61.3(5)
Pd1 P1 C100 C11 61.9(5)
Pd1 P1 C100 C12 -175.4(3)
Pd1 P1 C100 C13 -54.9(5)
Pd1 P1 C200 C21 -89.4(4)
Pd1 P1 C200 C22 148.1(4)
Pd1 P1 C200 C23 27.0(4)
Pd1 P2 C6 Fe1 -20.3(3)
Pd1 P2 C6 C7 -109.1(6)
Pd1 P2 C6 C10 61.1(5)
Pd1 P2 C300 C31 -142.0(4)
Pd1 P2 C300 C32 95.8(4)
Pd1 P2 C300 C33 -22.1(5)
Pd1 P2 C400 C41 -80.6(4)
Pd1 P2 C400 C42 157.3(4)
Pd1 P2 C400 C43 34.3(4)
Fe1 C1 C2 C3 61.1(4)
Fe1 C1 C5 C4 -62.3(4)
Fe1 C2 C3 C4 60.3(4)
Fe1 C3 C4 C5 59.2(4)
Fe1 C4 C5 C1 62.7(4)
Fe1 C6 C7 C8 59.8(4)
Fe1 C6 C10 C9 -61.3(4)
Fe1 C7 C8 C9 59.9(4)
Fe1 C8 C9 C10 60.0(4)
Fe1 C9 C10 C6 62.4(4)
Pd1B P1 C1 Fe1B -28.1(8)
Pd1B P1 C1 C2 -109.1(6)
Pd1B P1 C1 C5 58.4(5)
Pd1B P1 C100 C11 41.8(5)
Pd1B P1 C100 C12 164.5(4)
Pd1B P1 C100 C13 -75.0(5)
Pd1B P1 C200 C21 -67.2(5)
Pd1B P1 C200 C22 170.4(5)
Pd1B P1 C200 C23 49.2(5)
Pd1B P2 C6 Fe1B -31.5(8)
Pd1B P2 C6 C7 -114.9(6)
Pd1B P2 C6 C10 55.3(5)
Pd1B P2 C300 C31 -157.7(4)
Pd1B P2 C300 C32 80.2(5)
Pd1B P2 C300 C33 -37.7(5)
Pd1B P2 C400 C41 -61.0(5)
Pd1B P2 C400 C42 177.0(4)
Pd1B P2 C400 C43 54.0(5)
Fe1B C1 C2 C3 51.2(7)
Fe1B C1 C5 C4 -47.7(6)
Fe1B C2 C3 C4 68.8(8)
Fe1B C3 C4 C5 74.4(8)
Fe1B C4 C5 C1 60.6(8)
Fe1B C6 C7 C8 50.8(7)
Fe1B C6 C10 C9 -47.2(6)
Fe1B C7 C8 C9 69.5(8)
Fe1B C8 C9 C10 75.9(8)
Fe1B C9 C10 C6 60.8(8)
P1 C1 C2 Fe1 111.9(5)
P1 C1 C2 Fe1B 121.8(7)
P1 C1 C2 C3 173.0(4)
P1 C1 C5 Fe1 -112.3(4)
P1 C1 C5 Fe1B -127.0(6)
P1 C1 C5 C4 -174.6(4)
C1 Fe1B C3 C2 35.2(4)
C1 Fe1B C3 C4 -76.5(4)
C1 Fe1B C4 C3 79.6(5)
C1 Fe1B C4 C5 -33.4(4)
C1 Fe1B C9 C8 168.1(15)
C1 Fe1B C9 C10 55.1(12)
C1 P1 C100 C11 161.0(4)
C1 P1 C100 C12 -76.3(5)
C1 P1 C100 C13 44.2(5)
C1 P1 C200 C21 174.6(4)
C1 P1 C200 C22 52.2(5)
C1 P1 C200 C23 -69.0(4)
C1 C2 C3 Fe1 -62.1(4)
C1 C2 C3 Fe1B -70.7(8)
C1 C2 C3 C4 -1.8(6)
B1 C51 C52 F52 -8.0(9)
B1 C51 C52 C53 171.3(6)
B1 C51 C56 C55 -171.6(5)
B1 C51 C56 F56 7.2(8)
B1 C61 C62 F62 -5.4(9)
B1 C61 C62 C63 173.8(6)
B1 C61 C66 C65 -173.0(6)
B1 C61 C66 F66 6.5(8)
B1 C71 C72 F72 -7.9(8)
B1 C71 C72 C73 171.0(6)
B1 C71 C76 C75 -170.6(5)
B1 C71 C76 F76 8.4(9)
B1 C81 C82 F82 8.6(9)
B1 C81 C82 C83 -172.7(6)
B1 C81 C86 C85 174.3(5)
B1 C81 C86 F86 -8.1(8)
P2 C6 C7 Fe1 113.6(5)
P2 C6 C7 Fe1B 122.6(7)
P2 C6 C7 C8 173.4(5)
P2 C6 C10 Fe1 -113.5(4)
P2 C6 C10 Fe1B -127.6(6)
P2 C6 C10 C9 -174.8(4)
C2 Fe1B C3 C4 -111.8(6)
C2 Fe1B C4 C3 41.4(4)
C2 Fe1B C4 C5 -71.7(5)
C2 Fe1B C8 C7 160(2)
C2 Fe1B C8 C9 48(2)
C2 Fe1B C9 C8 -155.8(12)
C2 Fe1B C9 C10 91.2(9)
C2 C1 C5 Fe1 57.9(4)
C2 C1 C5 Fe1B 43.2(6)
C2 C1 C5 C4 -4.5(6)
C2 C3 C4 Fe1 -60.2(4)
C2 C3 C4 Fe1B -75.4(8)
C2 C3 C4 C5 -1.0(7)
C3 Fe1B C4 C5 -113.1(6)
C3 Fe1B C8 C7 -147.0(15)
C3 Fe1B C8 C9 101.5(15)
C3 Fe1B C9 C8 -109.5(14)
C3 Fe1B C9 C10 137.5(13)
C3 C4 C5 Fe1 -59.3(4)
C3 C4 C5 Fe1B -57.2(7)
C3 C4 C5 C1 3.4(6)
C4 Fe1B C3 C2 111.8(6)
C4 Fe1B C8 C7 -89.9(12)
C4 Fe1B C8 C9 158.6(14)
C4 Fe1B C9 C8 -63(4)
C4 Fe1B C9 C10 -176(4)
C5 Fe1B C3 C2 74.3(5)
C5 Fe1B C3 C4 -37.5(4)
C5 Fe1B C4 C3 113.1(6)
C5 Fe1B C8 C7 -44.7(19)
C5 Fe1B C8 C9 -156(2)
C5 Fe1B C9 C8 132(4)
C5 Fe1B C9 C10 20(4)
C5 C1 C2 Fe1 -57.3(4)
C5 C1 C2 Fe1B -47.4(7)
C5 C1 C2 C3 3.8(6)
C6 Fe1B C4 C3 168.4(16)
C6 Fe1B C4 C5 55.3(13)
C6 Fe1B C8 C7 35.2(4)
C6 Fe1B C8 C9 -76.4(5)
C6 Fe1B C9 C8 79.3(5)
C6 Fe1B C9 C10 -33.6(4)
C6 P2 C300 C31 -45.0(5)
C6 P2 C300 C32 -167.1(4)
C6 P2 C300 C33 75.0(4)
C6 P2 C400 C41 -176.8(4)
C6 P2 C400 C42 61.1(5)
C6 P2 C400 C43 -61.9(5)
C6 C7 C8 Fe1 -60.8(4)
C6 C7 C8 Fe1B -70.5(8)
C6 C7 C8 C9 -0.9(7)
C7 Fe1B C3 C2 167(3)
C7 Fe1B C3 C4 55(2)
C7 Fe1B C4 C3 -155.1(12)
C7 Fe1B C4 C5 91.9(9)
C7 Fe1B C8 C9 -111.5(6)
C7 Fe1B C9 C8 41.4(4)
C7 Fe1B C9 C10 -71.6(5)
C7 C6 C10 Fe1 58.7(4)
C7 C6 C10 Fe1B 44.6(7)
C7 C6 C10 C9 -2.6(7)
C7 C8 C9 Fe1 -60.7(4)
C7 C8 C9 Fe1B -76.6(8)
C7 C8 C9 C10 -0.7(7)
C8 Fe1B C3 C2 -142.8(15)
C8 Fe1B C3 C4 105.4(15)
C8 Fe1B C4 C3 -108.3(14)
C8 Fe1B C4 C5 138.6(13)
C8 Fe1B C9 C10 -113.0(7)
C8 C9 C10 Fe1 -60.4(4)
C8 C9 C10 Fe1B -58.7(8)
C8 C9 C10 C6 2.0(7)
C9 Fe1B C3 C2 -88.4(13)
C9 Fe1B C3 C4 159.8(14)
C9 Fe1B C4 C3 -59(4)
C9 Fe1B C4 C5 -172(4)
C9 Fe1B C8 C7 111.5(6)
C10 Fe1B C3 C2 -45.4(17)
C10 Fe1B C3 C4 -157.2(19)
C10 Fe1B C4 C3 130(4)
C10 Fe1B C4 C5 17(4)
C10 Fe1B C8 C7 73.8(5)
C10 Fe1B C8 C9 -37.7(4)
C10 Fe1B C9 C8 113.0(7)
C10 C6 C7 Fe1 -57.6(4)
C10 C6 C7 Fe1B -48.7(7)
C10 C6 C7 C8 2.1(7)
C51 B1 C61 C62 -108.6(6)
C51 B1 C61 C66 63.0(6)
C51 B1 C71 C72 59.6(7)
C51 B1 C71 C76 -130.7(6)
C51 B1 C81 C82 -17.6(9)
C51 B1 C81 C86 172.6(5)
C51 C52 C53 F53 -179.1(5)
C51 C52 C53 C54 -0.9(10)
F52 C52 C53 F53 0.2(9)
F52 C52 C53 C54 178.4(5)
C52 C51 C56 C55 0.1(9)
C52 C51 C56 F56 178.9(5)
C52 C53 C54 F54 -178.8(5)
C52 C53 C54 C55 0.7(9)
F53 C53 C54 F54 -0.6(9)
F53 C53 C54 C55 179.0(5)
C53 C54 C55 F55 -179.4(5)
C53 C54 C55 C56 -0.2(9)
F54 C54 C55 F55 0.1(9)
F54 C54 C55 C56 179.3(5)
C54 C55 C56 C51 -0.2(9)
C54 C55 C56 F56 -179.0(5)
F55 C55 C56 C51 178.9(5)
F55 C55 C56 F56 0.1(8)
C56 C51 C52 F52 -178.8(5)
C56 C51 C52 C53 0.4(9)
C61 B1 C51 C52 -105.1(6)
C61 B1 C51 C56 65.2(6)
C61 B1 C71 C72 173.9(5)
C61 B1 C71 C76 -16.3(8)
C61 B1 C81 C82 -131.9(6)
C61 B1 C81 C86 58.3(7)
C61 C62 C63 F63 178.8(5)
C61 C62 C63 C64 -1.9(9)
F62 C62 C63 F63 -2.0(8)
F62 C62 C63 C64 177.3(5)
C62 C61 C66 C65 -0.2(9)
C62 C61 C66 F66 179.3(5)
C62 C63 C64 F64 -179.8(5)
C62 C63 C64 C65 0.5(9)
F63 C63 C64 F64 -0.5(9)
F63 C63 C64 C65 179.8(5)
C63 C64 C65 F65 -177.3(5)
C63 C64 C65 C66 0.9(9)
F64 C64 C65 F65 3.0(9)
F64 C64 C65 C66 -178.8(5)
C64 C65 C66 C61 -1.1(10)
C64 C65 C66 F66 179.4(5)
F65 C65 C66 C61 177.2(5)
F65 C65 C66 F66 -2.3(8)
C66 C61 C62 F62 -177.4(5)
C66 C61 C62 C63 1.7(8)
C71 B1 C51 C52 17.1(8)
C71 B1 C51 C56 -172.5(5)
C71 B1 C61 C62 129.7(6)
C71 B1 C61 C66 -58.8(7)
C71 B1 C81 C82 104.9(7)
C71 B1 C81 C86 -64.9(6)
C71 C72 C73 F73 -178.3(5)
C71 C72 C73 C74 -0.2(9)
F72 C72 C73 F73 0.7(8)
F72 C72 C73 C74 178.7(5)
C72 C71 C76 C75 -0.3(8)
C72 C71 C76 F76 178.7(5)
C72 C73 C74 F74 -178.9(5)
C72 C73 C74 C75 0.9(8)
F73 C73 C74 F74 -0.8(8)
F73 C73 C74 C75 179.0(5)
C73 C74 C75 F75 179.9(5)
C73 C74 C75 C76 -1.2(8)
F74 C74 C75 F75 -0.3(8)
F74 C74 C75 C76 178.6(5)
C74 C75 C76 C71 1.0(9)
C74 C75 C76 F76 -178.1(5)
F75 C75 C76 C71 179.8(5)
F75 C75 C76 F76 0.7(7)
C76 C71 C72 F72 -179.0(5)
C76 C71 C72 C73 -0.1(8)
C81 B1 C51 C52 133.0(6)
C81 B1 C51 C56 -56.6(7)
C81 B1 C61 C62 13.6(9)
C81 B1 C61 C66 -174.8(5)
C81 B1 C71 C72 -63.4(6)
C81 B1 C71 C76 106.4(6)
C81 C82 C83 F83 -179.9(5)
C81 C82 C83 C84 2.0(9)
F82 C82 C83 F83 -1.2(8)
F82 C82 C83 C84 -179.2(5)
C82 C81 C86 C85 3.1(9)
C82 C81 C86 F86 -179.4(5)
C82 C83 C84 F84 179.5(5)
C82 C83 C84 C85 -2.1(9)
F83 C83 C84 F84 1.5(9)
F83 C83 C84 C85 180.0(5)
C83 C84 C85 F85 -179.7(5)
C83 C84 C85 C86 2.7(9)
F84 C84 C85 F85 -1.2(9)
F84 C84 C85 C86 -178.9(5)
C84 C85 C86 C81 -3.4(9)
C84 C85 C86 F86 179.0(5)
F85 C85 C86 C81 179.0(5)
F85 C85 C86 F86 1.4(8)
C86 C81 C82 F82 178.9(5)
C86 C81 C82 C83 -2.4(9)
C100 P1 C1 Fe1 -141.9(3)
C100 P1 C1 Fe1B -147.1(8)
C100 P1 C1 C2 131.9(5)
C100 P1 C1 C5 -60.5(5)
C100 P1 C200 C21 53.6(5)
C100 P1 C200 C22 -68.8(5)
C100 P1 C200 C23 170.0(4)
C200 P1 C1 Fe1 94.5(4)
C200 P1 C1 Fe1B 89.3(8)
C200 P1 C1 C2 8.3(6)
C200 P1 C1 C5 175.9(5)
C200 P1 C100 C11 -78.3(5)
C200 P1 C100 C12 44.4(5)
C200 P1 C100 C13 164.9(4)
C300 P2 C6 Fe1 -141.5(3)
C300 P2 C6 Fe1B -146.9(8)
C300 P2 C6 C7 129.7(6)
C300 P2 C6 C10 -60.1(5)
C300 P2 C400 C41 64.0(5)
C300 P2 C400 C42 -58.0(5)
C300 P2 C400 C43 179.0(4)
C400 P2 C6 Fe1 93.7(4)
C400 P2 C6 Fe1B 88.4(8)
C400 P2 C6 C7 5.0(6)
C400 P2 C6 C10 175.2(5)
C400 P2 C300 C31 76.0(5)
C400 P2 C300 C32 -46.1(5)
C400 P2 C300 C33 -164.0(4)
